data_7707839
loop_
_publ_author_name
'Prei\&sing, Lars'
'Behling, Elias'
'Schnepf, Andreas'

_publ_section_title
;
 GeCl<sub>x</sub>[Co(CO)<sub>3</sub>PR<sub>3</sub>]<sub>4-x</sub> (x =
 0-3; R = <sup>n</sup>Pr, <sup>n</sup>Bu): from cobalt substituted
 germanes to novel binary cluster compounds.
;
_journal_issue 31
_journal_name_full 'Dalton transactions (Cambridge, England : 2003)'
_journal_page_first 10789
_journal_page_last 10797
_journal_paper_doi 10.1039/d1dt02016a
_journal_volume 50
_journal_year 2021
_chemical_formula_moiety 'C45 H81 Cl Co3 Ge O9 P3'
_chemical_formula_sum 'C45 H81 Cl Co3 Ge O9 P3'
_chemical_formula_weight 1143.83
_space_group_crystal_system orthorhombic
_space_group_IT_number 29
_space_group_name_Hall 'P 2c -2ac'
_space_group_name_H-M_alt 'P c a 21'
_atom_sites_solution_hydrogens geom
_atom_sites_solution_primary dual
_audit_creation_date 2021-06-07
_audit_creation_method
;
Olex2 1.2
(compiled 2018.05.29 svn.r3508 for OlexSys, GUI svn.r5506)
;
_audit_update_record
;
2021-06-17 deposited with the CCDC.	2021-07-15 downloaded from the CCDC.
;
_cell_angle_alpha 90
_cell_angle_beta 90
_cell_angle_gamma 90
_cell_formula_units_Z 8
_cell_length_a 43.184(3)
_cell_length_b 12.2679(8)
_cell_length_c 21.4813(13)
_cell_measurement_reflns_used 6090
_cell_measurement_temperature 150
_cell_measurement_theta_max 19.321
_cell_measurement_theta_min 2.378
_cell_volume 11380.3(13)
_computing_cell_refinement 'SAINT V8.40A (Bruker, 2016)'
_computing_data_reduction 'SAINT V8.40A (Bruker, 2016)'
_computing_molecular_graphics 'Olex2 (Dolomanov et al., 2009)'
_computing_publication_material 'Olex2 (Dolomanov et al., 2009)'
_computing_structure_refinement 'ShelXL (Sheldrick, 2015)'
_computing_structure_solution 'ShelXT (Sheldrick, 2015)'
_diffrn_ambient_temperature 150.0
_diffrn_detector 'Bruker APEX2 area detector'
_diffrn_detector_area_resol_mean 7.9
_diffrn_detector_type 'CCD area detector'
_diffrn_measured_fraction_theta_full 0.999
_diffrn_measured_fraction_theta_max 0.998
_diffrn_measurement_device 'three-circle diffractometer'
_diffrn_measurement_device_type 'Bruker SMART APEX2 area detector'
_diffrn_measurement_method '\w and \f scans'
_diffrn_radiation_monochromator 'mirror optics'
_diffrn_radiation_probe x-ray
_diffrn_radiation_type MoK\a
_diffrn_radiation_wavelength 0.71073
_diffrn_reflns_av_R_equivalents 0.1102
_diffrn_reflns_av_unetI/netI 0.1026
_diffrn_reflns_Laue_measured_fraction_full 0.999
_diffrn_reflns_Laue_measured_fraction_max 0.998
_diffrn_reflns_limit_h_max 43
_diffrn_reflns_limit_h_min -53
_diffrn_reflns_limit_k_max 15
_diffrn_reflns_limit_k_min -15
_diffrn_reflns_limit_l_max 26
_diffrn_reflns_limit_l_min -26
_diffrn_reflns_number 102875
_diffrn_reflns_point_group_measured_fraction_full 0.999
_diffrn_reflns_point_group_measured_fraction_max 0.998
_diffrn_reflns_theta_full 25.242
_diffrn_reflns_theta_max 26.376
_diffrn_reflns_theta_min 1.909
_diffrn_source 'microfocus sealed X-ray tube'
_diffrn_source_type 'Incoatec I\ms'
_exptl_absorpt_coefficient_mu 1.559
_exptl_absorpt_correction_T_max 0.7454
_exptl_absorpt_correction_T_min 0.6070
_exptl_absorpt_correction_type multi-scan
_exptl_absorpt_process_details
'SADABS-2016/2 (Bruker,2016/2) was used for absorption correction. wR2(int) was 0.1228 before and 0.0759 after correction. The Ratio of minimum to maximum transmission is 0.8143. The \l/2 correction factor is Not present.'
_exptl_crystal_colour red
_exptl_crystal_colour_primary red
_exptl_crystal_density_diffrn 1.335
_exptl_crystal_description block
_exptl_crystal_F_000 4784
_exptl_crystal_size_max 0.286
_exptl_crystal_size_mid 0.126
_exptl_crystal_size_min 0.076
_refine_diff_density_max 0.617
_refine_diff_density_min -0.518
_refine_diff_density_rms 0.087
_refine_ls_abs_structure_details
;
 Flack x determined using 5491 quotients [(I+)-(I-)]/[(I+)+(I-)]
 (Parsons, Flack and Wagner, Acta Cryst. B69 (2013) 249-259).
;
_refine_ls_abs_structure_Flack -0.015(8)
_refine_ls_extinction_method none
_refine_ls_goodness_of_fit_ref 1.005
_refine_ls_hydrogen_treatment constr
_refine_ls_matrix_type full
_refine_ls_number_parameters 1211
_refine_ls_number_reflns 23226
_refine_ls_number_restraints 297
_refine_ls_restrained_S_all 1.005
_refine_ls_R_factor_all 0.0937
_refine_ls_R_factor_gt 0.0539
_refine_ls_shift/su_max 0.001
_refine_ls_shift/su_mean 0.000
_refine_ls_structure_factor_coef Fsqd
_refine_ls_weighting_details 'w=1/[\s^2^(Fo^2^)+(0.0415P)^2^] where P=(Fo^2^+2Fc^2^)/3'
_refine_ls_weighting_scheme calc
_refine_ls_wR_factor_gt 0.1084
_refine_ls_wR_factor_ref 0.1270
_reflns_Friedel_coverage 0.944
_reflns_Friedel_fraction_full 1.000
_reflns_Friedel_fraction_max 0.998
_reflns_number_gt 15319
_reflns_number_total 23226
_reflns_threshold_expression 'I > 2\s(I)'
_cod_data_source_file d1dt02016a2.cif
_cod_data_source_block 3
_cod_depositor_comments 'Adding full bibliography for 7707835--7707841.cif.'
_cod_original_cell_volume 11380.2(12)
_cod_database_code 7707839
_shelx_shelxl_version_number 2014/7
_shelx_space_group_comment
;
The symmetry employed for this shelxl refinement is uniquely defined
by the following loop, which should always be used as a source of
symmetry information in preference to the above space-group names.
They are only intended as comments.
;
_olex2_refinement_description
;
1. Fixed Uiso
 At 1.2 times of:
  All C(H,H) groups, All C(H,H,H,H) groups
 At 1.5 times of:
  All C(H,H,H) groups
2. Restrained distances
 C614-C613 = C615-C614 = C616-C615 = C612-C611 = C611-C610 = C610-C609
 1.54 with sigma of 0.02
 C608-C607 = C602-C607 = C602-C601
 1.54 with sigma of 0.02
 C619-C623 = C622-C623 = C619-C618 = C622-C618 = C617-C618 = C621-C618 = C602-
 C601 = C602-C607 = C608-C607
 1.54 with sigma of 0.02
 C619-C620 = C623-C622
 1.54 with sigma of 0.02
 C613-C615
 2.54 with sigma of 0.04
 C609-C611
 2.54 with sigma of 0.04
 C613-C614 \\sim C614-C615
 with sigma of 0.02
 C609-C610 \\sim C610-C611
 with sigma of 0.02
 C613-C615 \\sim C614-C616
 with sigma of 0.02
 C609-C611 \\sim C610-C612
 with sigma of 0.02
3. Uiso/Uaniso restraints and constraints
C617 \\sim C621: within 2A with sigma of 0.01 and sigma for terminal atoms of
0.02
C613 \\sim C614 \\sim C615: within 2A with sigma of 0.04 and sigma for terminal
atoms of 0.08
C609 \\sim C610 \\sim C611: within 2A with sigma of 0.04 and sigma for terminal
atoms of 0.08
C609 \\sim C610 \\sim C611 \\sim C612 \\sim C613 \\sim C614 \\sim C615 \\sim
C616: within 6A with sigma of 0.01 and sigma for terminal atoms of 0.02
C601 \\sim C605: within 2A with sigma of 0.01 and sigma for terminal atoms of
0.02
C602 \\sim C606: within 2A with sigma of 0.01 and sigma for terminal atoms of
0.02
C603 \\sim C607: within 2A with sigma of 0.01 and sigma for terminal atoms of
0.02
C604 \\sim C608: within 2A with sigma of 0.01 and sigma for terminal atoms of
0.02
C620 \\sim C623: within 2A with sigma of 0.01 and sigma for terminal atoms of
0.02
Uanis(C619) \\sim Ueq, Uanis(C622) \\sim Ueq: with sigma of 0.01 and sigma for
terminal atoms of 0.02
Uanis(C607) \\sim Ueq, Uanis(C601) \\sim Ueq, Uanis(C602) \\sim Ueq: with sigma
of 0.01 and sigma for terminal atoms of 0.02
Uanis(C623) \\sim Ueq, Uanis(C620) \\sim Ueq: with sigma of 0.01 and sigma for
terminal atoms of 0.02
4. Rigid body (RIGU) restrains
 C613, C614, C615
 with sigma for 1-2 distances of 0.004 and sigma for 1-3 distances of 0.004
 C609, C610, C611
 with sigma for 1-2 distances of 0.004 and sigma for 1-3 distances of 0.004
 C601, C602, C607, C608
 with sigma for 1-2 distances of 0.004 and sigma for 1-3 distances of 0.004
5. Others
 Sof(C605)=Sof(H60N)=Sof(H60O)=Sof(C606)=Sof(H60L)=Sof(H60M)=Sof(C607)=
 Sof(H60E)=Sof(H60F)=Sof(C608)=Sof(H60G)=Sof(H60H)=Sof(H60I)=Sof(C613)=
 Sof(H61H)=Sof(H61I)=Sof(C614)=Sof(H61J)=Sof(H61K)=Sof(C615)=Sof(H61L)=
 Sof(H61M)=Sof(C616)=Sof(H61N)=Sof(H61O)=Sof(H61P)=Sof(H61U)=Sof(H61V)=
 Sof(C619)=Sof(H61W)=Sof(H61X)=Sof(C620)=Sof(H62H)=Sof(H62I)=Sof(H62J)=
 Sof(C621)=Sof(H62A)=Sof(H62B)=1-FVAR(1)
 Sof(C601)=Sof(H60A)=Sof(H60B)=Sof(C602)=Sof(H60C)=Sof(H60D)=Sof(C603)=
 Sof(H60P)=Sof(H60Q)=Sof(C604)=Sof(H60R)=Sof(H60S)=Sof(H60T)=Sof(C609)=
 Sof(H60J)=Sof(H60K)=Sof(C610)=Sof(H61A)=Sof(H61B)=Sof(C611)=Sof(H61C)=
 Sof(H61D)=Sof(C612)=Sof(H61E)=Sof(H61F)=Sof(H61G)=Sof(C617)=Sof(H61Q)=
 Sof(H61R)=Sof(H61S)=Sof(H61T)=Sof(C622)=Sof(H62C)=Sof(H62D)=Sof(C623)=
 Sof(H62E)=Sof(H62F)=Sof(H62G)=FVAR(1)
6.a Free rotating group:
 C609(C610,C611), C613(C614,C615)
6.b Secondary CH2 refined with riding coordinates:
 C101(H10A,H10B), C102(H10C,H10D), C103(H10E,H10F), C105(H10J,H10K), C106(H10L,
 H10M), C107(H10N,H10O), C109(H10S,H10T), C110(H11A,H11B), C111(H11C,H11D),
 C201(H20A,H20B), C202(H20C,H20D), C203(H20E,H20F), C205(H20J,H20K), C206(H20L,
 H20M), C207(H20N,H20O), C209(H20S,H20T), C210(H21A,H21B), C211(H21C,H21D),
 C301(H30A,H30B), C302(H30C,H30D), C303(H30E,H30F), C305(H30J,H30K), C306(H30L,
 H30M), C307(H30N,H30O), C309(H30S,H30T), C310(H31A,H31B), C311(H31C,H31D),
 C401(H40A,H40B), C402(H40C,H40D), C403(H40E,H40F), C405(H40J,H40K), C406(H40L,
 H40M), C407(H40N,H40O), C409(H40S,H40T), C410(H41A,H41B), C411(H41C,H41D),
 C501(H50A,H50B), C502(H50C,H50D), C503(H50E,H50F), C505(H50J,H50K), C506(H50L,
 H50M), C507(H50N,H50O), C509(H50S,H50T), C510(H51A,H51B), C511(H51C,H51D),
 C601(H60A,H60B), C602(H60C,H60D), C603(H60P,H60Q), C605(H60N,H60O), C606(H60L,
 H60M), C607(H60E,H60F), C609(H60J,H60K), C610(H61A,H61B), C611(H61C,H61D),
 C613(H61H,H61I), C614(H61J,H61K), C615(H61L,H61M), C617(H61Q,H61R), C618(H61U,
 H61V), C618(H61S,H61T), C619(H61W,H61X), C621(H62A,H62B), C622(H62C,H62D)
6.c Me refined with riding coordinates:
 C104(H10G,H10H,H10I), C108(H10P,H10Q,H10R), C112(H11E,H11F,H11G), C204(H20G,
 H20H,H20I), C208(H20P,H20Q,H20R), C212(H21E,H21F,H21G), C304(H30G,H30H,H30I),
 C308(H30P,H30Q,H30R), C312(H31E,H31F,H31G), C404(H40G,H40H,H40I), C408(H40P,
 H40Q,H40R), C412(H41E,H41F,H41G), C504(H50G,H50H,H50I), C508(H50P,H50Q,H50R),
 C512(H51E,H51F,H51G), C604(H60R,H60S,H60T), C608(H60G,H60H,H60I), C612(H61E,
 H61F,H61G), C616(H61N,H61O,H61P), C620(H62H,H62I,H62J), C623(H62E,H62F,H62G)
;
_olex2_submission_special_instructions 'No special instructions were received'

loop_
_space_group_symop_operation_xyz
'x, y, z'
'-x, -y, z+1/2'
'x+1/2, -y, z'
'-x+1/2, y, z+1/2'

loop_
_atom_site_label
_atom_site_type_symbol
_atom_site_fract_x
_atom_site_fract_y
_atom_site_fract_z
_atom_site_U_iso_or_equiv
_atom_site_adp_type
_atom_site_occupancy
_atom_site_site_symmetry_order
_atom_site_calc_flag
_atom_site_refinement_flags_posn
_atom_site_refinement_flags_adp
_atom_site_refinement_flags_occupancy
_atom_site_disorder_assembly
_atom_site_disorder_group
Ge1 Ge 0.04107(2) 0.53429(7) 0.49539(4) 0.0252(2) Uani 1 1 d . . . . .
Co1 Co 0.08591(3) 0.46371(9) 0.55251(5) 0.0297(3) Uani 1 1 d . . . . .
Co2 Co 0.03528(3) 0.73209(9) 0.50157(6) 0.0294(3) Uani 1 1 d . . . . .
Co3 Co 0.03593(3) 0.46415(9) 0.38933(5) 0.0287(3) Uani 1 1 d . . . . .
Cl1 Cl -0.00100(5) 0.46601(18) 0.54720(11) 0.0361(5) Uani 1 1 d . . . . .
P1 P 0.12940(6) 0.4069(2) 0.59722(12) 0.0366(6) Uani 1 1 d . . . . .
P2 P 0.03542(5) 0.91273(17) 0.50455(11) 0.0334(5) Uani 1 1 d . . . . .
P3 P 0.03349(6) 0.4108(2) 0.29098(11) 0.0348(6) Uani 1 1 d . . . . .
O12 O 0.05355(16) 0.2577(6) 0.5760(3) 0.0478(18) Uani 1 1 d . . . . .
O14 O 0.12065(16) 0.4923(6) 0.4374(3) 0.0511(19) Uani 1 1 d . . . . .
O16 O 0.07785(19) 0.6335(6) 0.6462(3) 0.063(2) Uani 1 1 d . . . . .
O22 O 0.0102(2) 0.7159(6) 0.6272(3) 0.069(2) Uani 1 1 d . . . . .
O24 O -0.01070(18) 0.7325(6) 0.4022(4) 0.062(2) Uani 1 1 d . . . . .
O26 O 0.10167(15) 0.7394(5) 0.4789(3) 0.0476(18) Uani 1 1 d . . . . .
O32 O 0.07475(16) 0.6456(5) 0.3500(3) 0.0427(17) Uani 1 1 d . . . . .
O34 O 0.06291(17) 0.2572(6) 0.4278(3) 0.0480(19) Uani 1 1 d . . . . .
O36 O -0.03128(15) 0.4850(6) 0.3991(3) 0.0521(19) Uani 1 1 d . . . . .
C11 C 0.0657(2) 0.3391(9) 0.5661(4) 0.037(2) Uani 1 1 d . . . . .
C13 C 0.1063(2) 0.4837(7) 0.4815(5) 0.039(2) Uani 1 1 d . . . . .
C15 C 0.0802(2) 0.5696(8) 0.6086(4) 0.041(2) Uani 1 1 d . . . . .
C21 C 0.0202(2) 0.7196(7) 0.5776(5) 0.040(2) Uani 1 1 d . . . . .
C23 C 0.0073(2) 0.7281(8) 0.4410(5) 0.042(3) Uani 1 1 d . . . . .
C25 C 0.0755(2) 0.7338(6) 0.4872(4) 0.033(2) Uani 1 1 d . . . . .
C31 C 0.0598(2) 0.5763(7) 0.3670(4) 0.030(2) Uani 1 1 d . . . . .
C33 C 0.0521(2) 0.3387(8) 0.4141(4) 0.036(2) Uani 1 1 d . . . . .
C35 C -0.0048(2) 0.4783(7) 0.3965(4) 0.035(2) Uani 1 1 d . . . . .
C101 C 0.1637(2) 0.4855(8) 0.5755(5) 0.047(3) Uani 1 1 d . . . . .
H10A H 0.1813 0.4623 0.6020 0.057 Uiso 1 1 calc R . . . .
H10B H 0.1691 0.4686 0.5318 0.057 Uiso 1 1 calc R . . . .
C102 C 0.1594(2) 0.6093(8) 0.5821(5) 0.051(3) Uani 1 1 d . . . . .
H10C H 0.1393 0.6301 0.5633 0.061 Uiso 1 1 calc R . . . .
H10D H 0.1585 0.6279 0.6269 0.061 Uiso 1 1 calc R . . . .
C103 C 0.1846(3) 0.6744(9) 0.5522(6) 0.068(3) Uani 1 1 d . . . . .
H10E H 0.1871 0.6497 0.5086 0.082 Uiso 1 1 calc R . . . .
H10F H 0.2043 0.6597 0.5742 0.082 Uiso 1 1 calc R . . . .
C104 C 0.1787(3) 0.7958(9) 0.5524(7) 0.086(4) Uani 1 1 d . . . . .
H10G H 0.1961 0.8333 0.5322 0.129 Uiso 1 1 calc R . . . .
H10H H 0.1596 0.8114 0.5297 0.129 Uiso 1 1 calc R . . . .
H10I H 0.1768 0.8214 0.5954 0.129 Uiso 1 1 calc R . . . .
C105 C 0.1308(2) 0.4077(9) 0.6821(4) 0.048(3) Uani 1 1 d . . . . .
H10J H 0.1504 0.3725 0.6954 0.057 Uiso 1 1 calc R . . . .
H10K H 0.1315 0.4843 0.6964 0.057 Uiso 1 1 calc R . . . .
C106 C 0.1037(2) 0.3499(9) 0.7148(4) 0.049(3) Uani 1 1 d . . . . .
H10L H 0.0847 0.3933 0.7082 0.059 Uiso 1 1 calc R . . . .
H10M H 0.1005 0.2780 0.6949 0.059 Uiso 1 1 calc R . . . .
C107 C 0.1082(2) 0.3333(9) 0.7838(4) 0.051(3) Uani 1 1 d . . . . .
H10N H 0.1262 0.2843 0.7902 0.062 Uiso 1 1 calc R . . . .
H10O H 0.1133 0.4044 0.8030 0.062 Uiso 1 1 calc R . . . .
C108 C 0.0809(3) 0.2864(11) 0.8163(6) 0.082(4) Uani 1 1 d . . . . .
H10P H 0.0856 0.2781 0.8607 0.123 Uiso 1 1 calc R . . . .
H10Q H 0.0631 0.3353 0.8113 0.123 Uiso 1 1 calc R . . . .
H10R H 0.0760 0.2150 0.7984 0.123 Uiso 1 1 calc R . . . .
C109 C 0.1403(3) 0.2673(9) 0.5800(5) 0.056(3) Uani 1 1 d . . . . .
H10S H 0.1610 0.2537 0.5984 0.067 Uiso 1 1 calc R . . . .
H10T H 0.1255 0.2182 0.6012 0.067 Uiso 1 1 calc R . . . .
C110 C 0.1415(2) 0.2355(8) 0.5111(5) 0.052(3) Uani 1 1 d . . . . .
H11A H 0.1218 0.2572 0.4910 0.062 Uiso 1 1 calc R . . . .
H11B H 0.1584 0.2766 0.4907 0.062 Uiso 1 1 calc R . . . .
C111 C 0.1466(2) 0.1160(8) 0.5006(6) 0.059(3) Uani 1 1 d . . . . .
H11C H 0.1660 0.0938 0.5216 0.071 Uiso 1 1 calc R . . . .
H11D H 0.1294 0.0749 0.5199 0.071 Uiso 1 1 calc R . . . .
C112 C 0.1486(3) 0.0861(11) 0.4334(7) 0.090(5) Uani 1 1 d . . . . .
H11E H 0.1519 0.0074 0.4295 0.135 Uiso 1 1 calc R . . . .
H11F H 0.1293 0.1062 0.4124 0.135 Uiso 1 1 calc R . . . .
H11G H 0.1659 0.1252 0.4141 0.135 Uiso 1 1 calc R . . . .
C201 C 0.0611(2) 0.9741(8) 0.4478(4) 0.043(3) Uani 1 1 d . . . . .
H20A H 0.0604 1.0543 0.4528 0.052 Uiso 1 1 calc R . . . .
H20B H 0.0825 0.9500 0.4564 0.052 Uiso 1 1 calc R . . . .
C202 C 0.0531(2) 0.9461(7) 0.3807(4) 0.044(3) Uani 1 1 d . . . . .
H20C H 0.0315 0.9691 0.3721 0.053 Uiso 1 1 calc R . . . .
H20D H 0.0542 0.8660 0.3752 0.053 Uiso 1 1 calc R . . . .
C203 C 0.0746(3) 1.0003(9) 0.3338(5) 0.053(3) Uani 1 1 d . . . . .
H20E H 0.0739 1.0802 0.3400 0.064 Uiso 1 1 calc R . . . .
H20F H 0.0961 0.9757 0.3416 0.064 Uiso 1 1 calc R . . . .
C204 C 0.0661(3) 0.9749(11) 0.2672(5) 0.090(5) Uani 1 1 d . . . . .
H20G H 0.0806 1.0117 0.2391 0.136 Uiso 1 1 calc R . . . .
H20H H 0.0671 0.8960 0.2604 0.136 Uiso 1 1 calc R . . . .
H20I H 0.0450 1.0006 0.2588 0.136 Uiso 1 1 calc R . . . .
C205 C -0.0019(2) 0.9781(6) 0.4930(5) 0.045(2) Uani 1 1 d . . . . .
H20J H -0.0117 0.9459 0.4557 0.053 Uiso 1 1 calc R . . . .
H20K H -0.0153 0.9607 0.5291 0.053 Uiso 1 1 calc R . . . .
C206 C -0.0013(2) 1.1026(7) 0.4850(6) 0.054(3) Uani 1 1 d . . . . .
H20L H 0.0130 1.1336 0.5163 0.065 Uiso 1 1 calc R . . . .
H20M H 0.0073 1.1195 0.4433 0.065 Uiso 1 1 calc R . . . .
C207 C -0.0324(2) 1.1591(7) 0.4913(5) 0.052(3) Uani 1 1 d . . . . .
H20N H -0.0305 1.2349 0.4761 0.062 Uiso 1 1 calc R . . . .
H20O H -0.0477 1.1212 0.4648 0.062 Uiso 1 1 calc R . . . .
C208 C -0.0439(3) 1.1608(10) 0.5562(6) 0.082(4) Uani 1 1 d . . . . .
H20P H -0.0639 1.1980 0.5576 0.123 Uiso 1 1 calc R . . . .
H20Q H -0.0462 1.0859 0.5712 0.123 Uiso 1 1 calc R . . . .
H20R H -0.0290 1.1997 0.5826 0.123 Uiso 1 1 calc R . . . .
C209 C 0.0481(3) 0.9715(7) 0.5788(5) 0.048(3) Uani 1 1 d . . . . .
H20S H 0.0483 1.0519 0.5746 0.058 Uiso 1 1 calc R . . . .
H20T H 0.0326 0.9528 0.6110 0.058 Uiso 1 1 calc R . . . .
C210 C 0.0796(3) 0.9354(9) 0.6013(5) 0.057(3) Uani 1 1 d . . . . .
H21A H 0.0950 0.9448 0.5677 0.069 Uiso 1 1 calc R . . . .
H21B H 0.0789 0.8573 0.6128 0.069 Uiso 1 1 calc R . . . .
C211 C 0.0887(3) 1.0036(12) 0.6577(6) 0.084(4) Uani 1 1 d . . . . .
H21C H 0.0889 1.0817 0.6460 0.101 Uiso 1 1 calc R . . . .
H21D H 0.0732 0.9935 0.6911 0.101 Uiso 1 1 calc R . . . .
C212 C 0.1190(4) 0.9727(13) 0.6804(8) 0.137(8) Uani 1 1 d . . . . .
H21E H 0.1244 1.0176 0.7166 0.205 Uiso 1 1 calc R . . . .
H21F H 0.1188 0.8957 0.6925 0.205 Uiso 1 1 calc R . . . .
H21G H 0.1344 0.9838 0.6475 0.205 Uiso 1 1 calc R . . . .
C301 C 0.0101(3) 0.4933(10) 0.2395(5) 0.071(4) Uani 1 1 d . . . . .
H30A H 0.0157 0.4735 0.1962 0.086 Uiso 1 1 calc R . . . .
H30B H -0.0117 0.4719 0.2457 0.086 Uiso 1 1 calc R . . . .
C302 C 0.0119(3) 0.6145(8) 0.2446(4) 0.048(3) Uani 1 1 d . . . . .
H30C H 0.0063 0.6340 0.2879 0.058 Uiso 1 1 calc R . . . .
H30D H 0.0338 0.6355 0.2387 0.058 Uiso 1 1 calc R . . . .
C303 C -0.0064(4) 0.6819(10) 0.2041(5) 0.084(4) Uani 1 1 d . . . . .
H30E H -0.0280 0.6552 0.2067 0.101 Uiso 1 1 calc R . . . .
H30F H 0.0008 0.6674 0.1611 0.101 Uiso 1 1 calc R . . . .
C304 C -0.0074(3) 0.8003(9) 0.2116(5) 0.071(4) Uani 1 1 d . . . . .
H30G H -0.0210 0.8318 0.1798 0.106 Uiso 1 1 calc R . . . .
H30H H -0.0155 0.8181 0.2530 0.106 Uiso 1 1 calc R . . . .
H30I H 0.0135 0.8304 0.2071 0.106 Uiso 1 1 calc R . . . .
C305 C 0.0714(3) 0.4115(12) 0.2513(5) 0.080(4) Uani 1 1 d . . . . .
H30J H 0.0683 0.3852 0.2082 0.096 Uiso 1 1 calc R . . . .
H30K H 0.0786 0.4881 0.2485 0.096 Uiso 1 1 calc R . . . .
C306 C 0.0963(2) 0.3471(10) 0.2792(5) 0.055(3) Uani 1 1 d . . . . .
H30L H 0.0881 0.2730 0.2868 0.065 Uiso 1 1 calc R . . . .
H30M H 0.1010 0.3793 0.3204 0.065 Uiso 1 1 calc R . . . .
C307 C 0.1263(3) 0.3353(12) 0.2448(6) 0.079(4) Uani 1 1 d . . . . .
H30N H 0.1218 0.3051 0.2031 0.095 Uiso 1 1 calc R . . . .
H30O H 0.1351 0.4090 0.2386 0.095 Uiso 1 1 calc R . . . .
C308 C 0.1499(3) 0.2673(11) 0.2737(6) 0.086(4) Uani 1 1 d . . . . .
H30P H 0.1684 0.2657 0.2472 0.128 Uiso 1 1 calc R . . . .
H30Q H 0.1554 0.2974 0.3146 0.128 Uiso 1 1 calc R . . . .
H30R H 0.1419 0.1931 0.2789 0.128 Uiso 1 1 calc R . . . .
C309 C 0.0210(3) 0.2735(10) 0.2753(6) 0.080(4) Uani 1 1 d . . . . .
H30S H 0.0198 0.2643 0.2296 0.096 Uiso 1 1 calc R . . . .
H30T H 0.0373 0.2232 0.2906 0.096 Uiso 1 1 calc R . . . .
C310 C -0.0099(3) 0.2376(9) 0.3032(5) 0.059(3) Uani 1 1 d . . . . .
H31A H -0.0263 0.2895 0.2905 0.071 Uiso 1 1 calc R . . . .
H31B H -0.0084 0.2394 0.3492 0.071 Uiso 1 1 calc R . . . .
C311 C -0.0190(3) 0.1215(10) 0.2821(7) 0.088(4) Uani 1 1 d . . . . .
H31C H -0.0243 0.1251 0.2373 0.106 Uiso 1 1 calc R . . . .
H31D H -0.0004 0.0748 0.2859 0.106 Uiso 1 1 calc R . . . .
C312 C -0.0432(4) 0.0691(14) 0.3124(7) 0.111(6) Uani 1 1 d . . . . .
H31E H -0.0463 -0.0032 0.2941 0.166 Uiso 1 1 calc R . . . .
H31F H -0.0382 0.0615 0.3567 0.166 Uiso 1 1 calc R . . . .
H31G H -0.0622 0.1121 0.3078 0.166 Uiso 1 1 calc R . . . .
Ge2 Ge 0.28616(2) 0.40730(7) 0.48929(4) 0.0314(2) Uani 1 1 d . . . . .
Co4 Co 0.26380(3) 0.47412(10) 0.39201(6) 0.0351(3) Uani 1 1 d . . . . .
Co5 Co 0.33726(3) 0.48184(9) 0.51377(6) 0.0325(3) Uani 1 1 d . . . . .
Co6 Co 0.28418(3) 0.20934(9) 0.49840(7) 0.0418(3) Uani 1 1 d . . . . .
Cl2 Cl 0.25443(6) 0.4720(2) 0.56532(11) 0.0472(6) Uani 1 1 d . . . . .
P4 P 0.24816(7) 0.5219(2) 0.29757(13) 0.0486(7) Uani 1 1 d . . . . .
P5 P 0.38588(6) 0.5353(2) 0.52785(11) 0.0355(6) Uani 1 1 d . . . . .
P6 P 0.28524(7) 0.0289(2) 0.49477(19) 0.0662(9) Uani 1 1 d . . . . .
O42 O 0.21628(17) 0.3052(6) 0.3969(4) 0.062(2) Uani 1 1 d . . . . .
O44 O 0.24651(18) 0.6800(6) 0.4489(4) 0.062(2) Uani 1 1 d . . . . .
O46 O 0.32580(16) 0.4540(6) 0.3393(3) 0.0506(19) Uani 1 1 d . . . . .
O52 O 0.31979(16) 0.6908(5) 0.4592(3) 0.0549(19) Uani 1 1 d . . . . .
O54 O 0.32386(16) 0.4628(7) 0.6471(3) 0.058(2) Uani 1 1 d . . . . .
O56 O 0.36176(15) 0.3071(5) 0.4362(3) 0.0492(18) Uani 1 1 d . . . . .
O62 O 0.3272(2) 0.2138(6) 0.6037(4) 0.074(3) Uani 1 1 d . . . . .
O64 O 0.21888(18) 0.2198(7) 0.5339(4) 0.071(2) Uani 1 1 d . . . . .
O66 O 0.30403(17) 0.2055(6) 0.3693(4) 0.055(2) Uani 1 1 d . . . . .
C41 C 0.2351(2) 0.3703(8) 0.3969(4) 0.043(2) Uani 1 1 d . . . . .
C43 C 0.2535(2) 0.5996(9) 0.4280(4) 0.040(2) Uani 1 1 d . . . . .
C45 C 0.3015(2) 0.4595(8) 0.3619(4) 0.040(2) Uani 1 1 d . . . . .
C51 C 0.3256(2) 0.6065(7) 0.4818(4) 0.038(2) Uani 1 1 d . . . . .
C53 C 0.3290(2) 0.4667(8) 0.5941(4) 0.039(2) Uani 1 1 d . . . . .
C55 C 0.3513(2) 0.3742(8) 0.4663(4) 0.036(2) Uani 1 1 d . . . . .
C61 C 0.3098(3) 0.2136(8) 0.5618(6) 0.053(3) Uani 1 1 d . . . . .
C63 C 0.2445(3) 0.2167(8) 0.5192(5) 0.048(3) Uani 1 1 d . . . . .
C65 C 0.2964(2) 0.2116(8) 0.4196(6) 0.046(3) Uani 1 1 d . . . . .
C401 C 0.2132(2) 0.6021(10) 0.2934(5) 0.062(3) Uani 1 1 d . . . . .
H40A H 0.2175 0.6746 0.3117 0.074 Uiso 1 1 calc R . . . .
H40B H 0.2081 0.6135 0.2489 0.074 Uiso 1 1 calc R . . . .
C402 C 0.1851(2) 0.5554(10) 0.3253(5) 0.065(3) Uani 1 1 d . . . . .
H40C H 0.1894 0.5499 0.3705 0.078 Uiso 1 1 calc R . . . .
H40D H 0.1815 0.4807 0.3095 0.078 Uiso 1 1 calc R . . . .
C403 C 0.1556(3) 0.6220(11) 0.3162(6) 0.079(4) Uani 1 1 d . . . . .
H40E H 0.1527 0.6349 0.2710 0.095 Uiso 1 1 calc R . . . .
H40F H 0.1378 0.5784 0.3310 0.095 Uiso 1 1 calc R . . . .
C404 C 0.1553(3) 0.7306(12) 0.3492(7) 0.094(5) Uani 1 1 d . . . . .
H40G H 0.1356 0.7678 0.3409 0.142 Uiso 1 1 calc R . . . .
H40H H 0.1576 0.7189 0.3941 0.142 Uiso 1 1 calc R . . . .
H40I H 0.1725 0.7755 0.3340 0.142 Uiso 1 1 calc R . . . .
C405 C 0.2761(3) 0.6004(11) 0.2537(5) 0.069(4) Uani 1 1 d . . . . .
H40J H 0.2940 0.5530 0.2439 0.083 Uiso 1 1 calc R . . . .
H40K H 0.2666 0.6227 0.2138 0.083 Uiso 1 1 calc R . . . .
C406 C 0.2880(3) 0.7025(10) 0.2872(6) 0.076(4) Uani 1 1 d . . . . .
H40L H 0.2703 0.7528 0.2935 0.091 Uiso 1 1 calc R . . . .
H40M H 0.2957 0.6810 0.3288 0.091 Uiso 1 1 calc R . . . .
C407 C 0.3133(4) 0.7630(13) 0.2539(6) 0.101(5) Uani 1 1 d . . . . .
H40N H 0.3052 0.7919 0.2140 0.122 Uiso 1 1 calc R . . . .
H40O H 0.3305 0.7123 0.2444 0.122 Uiso 1 1 calc R . . . .
C408 C 0.3253(5) 0.8562(15) 0.2933(9) 0.178(10) Uani 1 1 d . . . . .
H40P H 0.3417 0.8945 0.2708 0.268 Uiso 1 1 calc R . . . .
H40Q H 0.3083 0.9070 0.3022 0.268 Uiso 1 1 calc R . . . .
H40R H 0.3335 0.8275 0.3325 0.268 Uiso 1 1 calc R . . . .
C409 C 0.2398(2) 0.4076(10) 0.2444(4) 0.058(3) Uani 1 1 d . . . . .
H40S H 0.2216 0.3674 0.2603 0.069 Uiso 1 1 calc R . . . .
H40T H 0.2343 0.4376 0.2031 0.069 Uiso 1 1 calc R . . . .
C410 C 0.2662(3) 0.3287(10) 0.2364(5) 0.066(3) Uani 1 1 d . . . . .
H41A H 0.2836 0.3670 0.2158 0.079 Uiso 1 1 calc R . . . .
H41B H 0.2734 0.3056 0.2781 0.079 Uiso 1 1 calc R . . . .
C411 C 0.2585(3) 0.2314(12) 0.2001(6) 0.086(4) Uani 1 1 d . . . . .
H41C H 0.2525 0.2539 0.1575 0.103 Uiso 1 1 calc R . . . .
H41D H 0.2404 0.1951 0.2193 0.103 Uiso 1 1 calc R . . . .
C412 C 0.2854(4) 0.1491(12) 0.1960(7) 0.101(5) Uani 1 1 d . . . . .
H41E H 0.2790 0.0859 0.1713 0.152 Uiso 1 1 calc R . . . .
H41F H 0.3033 0.1839 0.1762 0.152 Uiso 1 1 calc R . . . .
H41G H 0.2911 0.1251 0.2380 0.152 Uiso 1 1 calc R . . . .
C501 C 0.3999(2) 0.6321(8) 0.4707(4) 0.042(2) Uani 1 1 d . . . . .
H50A H 0.3890 0.7022 0.4770 0.050 Uiso 1 1 calc R . . . .
H50B H 0.4222 0.6451 0.4785 0.050 Uiso 1 1 calc R . . . .
C502 C 0.3958(2) 0.5975(8) 0.4030(4) 0.038(2) Uani 1 1 d . . . . .
H50C H 0.4083 0.5313 0.3951 0.045 Uiso 1 1 calc R . . . .
H50D H 0.3738 0.5789 0.3956 0.045 Uiso 1 1 calc R . . . .
C503 C 0.4056(3) 0.6863(9) 0.3579(4) 0.055(3) Uani 1 1 d . . . . .
H50E H 0.3926 0.7517 0.3652 0.066 Uiso 1 1 calc R . . . .
H50F H 0.4274 0.7065 0.3665 0.066 Uiso 1 1 calc R . . . .
C504 C 0.4028(3) 0.6536(10) 0.2902(5) 0.084(4) Uani 1 1 d . . . . .
H50G H 0.4094 0.7143 0.2637 0.125 Uiso 1 1 calc R . . . .
H50H H 0.4159 0.5900 0.2822 0.125 Uiso 1 1 calc R . . . .
H50I H 0.3812 0.6353 0.2809 0.125 Uiso 1 1 calc R . . . .
C505 C 0.3949(2) 0.6022(8) 0.6013(4) 0.047(3) Uani 1 1 d . . . . .
H50J H 0.3915 0.5496 0.6356 0.057 Uiso 1 1 calc R . . . .
H50K H 0.4172 0.6218 0.6014 0.057 Uiso 1 1 calc R . . . .
C506 C 0.3760(3) 0.7050(9) 0.6145(5) 0.058(3) Uani 1 1 d . . . . .
H50L H 0.3780 0.7552 0.5787 0.070 Uiso 1 1 calc R . . . .
H50M H 0.3538 0.6845 0.6179 0.070 Uiso 1 1 calc R . . . .
C507 C 0.3853(3) 0.7652(10) 0.6733(5) 0.070(4) Uani 1 1 d . . . . .
H50N H 0.3844 0.7141 0.7089 0.084 Uiso 1 1 calc R . . . .
H50O H 0.4071 0.7899 0.6689 0.084 Uiso 1 1 calc R . . . .
C508 C 0.3652(3) 0.8625(13) 0.6873(7) 0.105(5) Uani 1 1 d . . . . .
H50P H 0.3724 0.8978 0.7256 0.158 Uiso 1 1 calc R . . . .
H50Q H 0.3663 0.9145 0.6527 0.158 Uiso 1 1 calc R . . . .
H50R H 0.3437 0.8386 0.6927 0.158 Uiso 1 1 calc R . . . .
C509 C 0.4149(2) 0.4288(8) 0.5246(5) 0.044(3) Uani 1 1 d . . . . .
H50S H 0.4156 0.3995 0.4816 0.053 Uiso 1 1 calc R . . . .
H50T H 0.4354 0.4613 0.5337 0.053 Uiso 1 1 calc R . . . .
C510 C 0.4093(2) 0.3336(8) 0.5701(5) 0.047(3) Uani 1 1 d . . . . .
H51A H 0.4101 0.3615 0.6133 0.057 Uiso 1 1 calc R . . . .
H51B H 0.3883 0.3037 0.5630 0.057 Uiso 1 1 calc R . . . .
C511 C 0.4325(3) 0.2437(12) 0.5630(8) 0.109(6) Uani 1 1 d . . . . .
H51C H 0.4536 0.2743 0.5674 0.131 Uiso 1 1 calc R . . . .
H51D H 0.4307 0.2121 0.5208 0.131 Uiso 1 1 calc R . . . .
C512 C 0.4280(4) 0.1532(11) 0.6114(7) 0.106(5) Uani 1 1 d . . . . .
H51E H 0.4436 0.0964 0.6051 0.159 Uiso 1 1 calc R . . . .
H51F H 0.4301 0.1838 0.6533 0.159 Uiso 1 1 calc R . . . .
H51G H 0.4073 0.1217 0.6067 0.159 Uiso 1 1 calc R . . . .
C601 C 0.3253(6) -0.031(2) 0.4975(13) 0.065(6) Uani 0.517(9) 1 d D U P A 1
H60A H 0.3335 -0.0221 0.5402 0.078 Uiso 0.517(9) 1 calc R . P A 1
H60B H 0.3238 -0.1098 0.4888 0.078 Uiso 0.517(9) 1 calc R . P A 1
C602 C 0.3489(5) 0.021(2) 0.4509(12) 0.066(6) Uani 0.517(9) 1 d D U P A 1
H60C H 0.3408 0.0105 0.4082 0.080 Uiso 0.517(9) 1 calc R . P A 1
H60D H 0.3498 0.1001 0.4589 0.080 Uiso 0.517(9) 1 calc R . P A 1
C603 C 0.3797(10) -0.021(6) 0.453(2) 0.112(9) Uani 0.517(9) 1 d . U P A 1
H60P H 0.3802 -0.0888 0.4278 0.134 Uiso 0.517(9) 1 calc R . P A 1
H60Q H 0.3843 -0.0416 0.4964 0.134 Uiso 0.517(9) 1 calc R . P A 1
C604 C 0.4059(7) 0.052(3) 0.4301(17) 0.107(10) Uani 0.517(9) 1 d . U P A 1
H60R H 0.4256 0.0130 0.4341 0.161 Uiso 0.517(9) 1 calc R . P A 1
H60S H 0.4024 0.0710 0.3864 0.161 Uiso 0.517(9) 1 calc R . P A 1
H60T H 0.4065 0.1184 0.4553 0.161 Uiso 0.517(9) 1 calc R . P A 1
C605 C 0.3176(7) -0.024(2) 0.4619(16) 0.076(7) Uani 0.483(9) 1 d . U P A 2
H60N H 0.3158 -0.1046 0.4624 0.092 Uiso 0.483(9) 1 calc R . P A 2
H60O H 0.3182 -0.0011 0.4177 0.092 Uiso 0.483(9) 1 calc R . P A 2
C606 C 0.3469(7) 0.006(3) 0.4907(18) 0.085(7) Uani 0.483(9) 1 d . U P A 2
H60L H 0.3451 -0.0217 0.5339 0.102 Uiso 0.483(9) 1 calc R . P A 2
H60M H 0.3460 0.0861 0.4940 0.102 Uiso 0.483(9) 1 calc R . P A 2
C607 C 0.3810(9) -0.019(7) 0.472(2) 0.111(9) Uani 0.483(9) 1 d D U P A 2
H60E H 0.3955 0.0205 0.4998 0.133 Uiso 0.483(9) 1 calc R . P A 2
H60F H 0.3853 -0.0979 0.4751 0.133 Uiso 0.483(9) 1 calc R . P A 2
C608 C 0.3845(10) 0.021(3) 0.4043(16) 0.121(11) Uani 0.483(9) 1 d D U P A 2
H60G H 0.4057 0.0073 0.3901 0.181 Uiso 0.483(9) 1 calc R . P A 2
H60H H 0.3699 -0.0187 0.3776 0.181 Uiso 0.483(9) 1 calc R . P A 2
H60I H 0.3801 0.0991 0.4023 0.181 Uiso 0.483(9) 1 calc R . P A 2
C609 C 0.2758(10) -0.0278(15) 0.5748(14) 0.126(6) Uani 0.517(9) 1 d D U P A 2
H60J H 0.2913 -0.0006 0.6051 0.152 Uiso 0.517(9) 1 calc R . P A 2
H60K H 0.2552 -0.0007 0.5879 0.152 Uiso 0.517(9) 1 calc R . P A 2
C610 C 0.2757(8) -0.1526(15) 0.5762(10) 0.128(6) Uani 0.517(9) 1 d DG U P A 2
H61A H 0.2588 -0.1798 0.5490 0.153 Uiso 0.517(9) 1 calc R . P A 2
H61B H 0.2956 -0.1799 0.5594 0.153 Uiso 0.517(9) 1 calc R . P A 2
C611 C 0.2711(10) -0.1973(19) 0.6421(12) 0.129(6) Uani 0.517(9) 1 d DG U P A 2
H61C H 0.2491 -0.1929 0.6549 0.154 Uiso 0.517(9) 1 calc R . P A 2
H61D H 0.2840 -0.1573 0.6726 0.154 Uiso 0.517(9) 1 calc R . P A 2
C612 C 0.2817(10) -0.316(2) 0.6359(17) 0.154(7) Uani 0.517(9) 1 d D U P A 2
H61E H 0.2796 -0.3530 0.6762 0.231 Uiso 0.517(9) 1 calc R . P A 2
H61F H 0.2688 -0.3535 0.6049 0.231 Uiso 0.517(9) 1 calc R . P A 2
H61G H 0.3033 -0.3182 0.6225 0.231 Uiso 0.517(9) 1 calc R . P A 2
C613 C 0.2625(10) -0.054(3) 0.5454(12) 0.126(6) Uani 0.483(9) 1 d D U P A 1
H61H H 0.2407 -0.0297 0.5442 0.151 Uiso 0.483(9) 1 calc R . P A 1
H61I H 0.2632 -0.1309 0.5310 0.151 Uiso 0.483(9) 1 calc R . P A 1
C614 C 0.2746(8) -0.0478(18) 0.6124(13) 0.128(6) Uani 0.483(9) 1 d DG U P A 1
H61J H 0.2975 -0.0505 0.6119 0.154 Uiso 0.483(9) 1 calc R . P A 1
H61K H 0.2683 0.0227 0.6309 0.154 Uiso 0.483(9) 1 calc R . P A 1
C615 C 0.2623(9) -0.141(2) 0.6528(12) 0.129(6) Uani 0.483(9) 1 d DG U P A 1
H61L H 0.2689 -0.1314 0.6966 0.155 Uiso 0.483(9) 1 calc R . P A 1
H61M H 0.2394 -0.1431 0.6515 0.155 Uiso 0.483(9) 1 calc R . P A 1
C616 C 0.2757(10) -0.2450(18) 0.6259(17) 0.120(7) Uani 0.483(9) 1 d D U P A 1
H61N H 0.2685 -0.3076 0.6503 0.180 Uiso 0.483(9) 1 calc R . P A 1
H61O H 0.2690 -0.2531 0.5826 0.180 Uiso 0.483(9) 1 calc R . P A 1
H61P H 0.2984 -0.2415 0.6275 0.180 Uiso 0.483(9) 1 calc R . P A 1
C617 C 0.2723(5) -0.0368(16) 0.4194(12) 0.061(6) Uani 0.517(9) 1 d D U P A 1
H61Q H 0.2886 -0.0266 0.3876 0.073 Uiso 0.517(9) 1 calc R . P A 1
H61R H 0.2697 -0.1161 0.4261 0.073 Uiso 0.517(9) 1 calc R . P A 1
C618 C 0.2421(3) 0.0102(11) 0.3952(7) 0.091(4) Uani 1 1 d D . . . .
H61U H 0.2356 0.0874 0.3975 0.109 Uiso 0.483(9) 1 calc R . P A 2
H61V H 0.2618 0.0090 0.3713 0.109 Uiso 0.483(9) 1 calc R . P A 2
H61S H 0.2254 -0.0059 0.4253 0.109 Uiso 0.517(9) 1 calc R . P A 1
H61T H 0.2441 0.0904 0.3919 0.109 Uiso 0.517(9) 1 calc R . P A 1
C619 C 0.2336(6) -0.036(2) 0.3327(12) 0.076(9) Uani 0.483(9) 1 d D U P A 1
H61W H 0.2333 -0.1162 0.3356 0.092 Uiso 0.483(9) 1 calc R . P A 1
H61X H 0.2498 -0.0154 0.3024 0.092 Uiso 0.483(9) 1 calc R . P A 1
C620 C 0.2027(10) 0.002(6) 0.308(3) 0.111(13) Uani 0.483(9) 1 d D U P A 1
H62H H 0.1988 -0.0310 0.2674 0.167 Uiso 0.483(9) 1 calc R . P A 1
H62I H 0.1863 -0.0190 0.3371 0.167 Uiso 0.483(9) 1 calc R . P A 1
H62J H 0.2029 0.0819 0.3038 0.167 Uiso 0.483(9) 1 calc R . P A 1
C621 C 0.2500(7) -0.0236(19) 0.4598(11) 0.074(7) Uani 0.483(9) 1 d D U P A 2
H62A H 0.2512 -0.1042 0.4605 0.089 Uiso 0.483(9) 1 calc R . P A 2
H62B H 0.2325 -0.0025 0.4870 0.089 Uiso 0.483(9) 1 calc R . P A 2
C622 C 0.2194(6) -0.0453(19) 0.3575(11) 0.067(7) Uani 0.517(9) 1 d D U P A 2
H62C H 0.2010 -0.0615 0.3836 0.081 Uiso 0.517(9) 1 calc R . P A 2
H62D H 0.2281 -0.1158 0.3435 0.081 Uiso 0.517(9) 1 calc R . P A 2
C623 C 0.2088(10) 0.021(5) 0.299(2) 0.107(12) Uani 0.517(9) 1 d D U P A 2
H62E H 0.1934 -0.0212 0.2760 0.161 Uiso 0.517(9) 1 calc R . P A 2
H62F H 0.1996 0.0901 0.3128 0.161 Uiso 0.517(9) 1 calc R . P A 2
H62G H 0.2267 0.0357 0.2727 0.161 Uiso 0.517(9) 1 calc R . P A 2

loop_
_atom_site_aniso_label
_atom_site_aniso_U_11
_atom_site_aniso_U_22
_atom_site_aniso_U_33
_atom_site_aniso_U_23
_atom_site_aniso_U_13
_atom_site_aniso_U_12
Ge1 0.0264(5) 0.0253(4) 0.0240(4) 0.0009(4) 0.0007(4) 0.0004(4)
Co1 0.0286(7) 0.0319(6) 0.0285(6) 0.0024(6) -0.0023(5) 0.0016(5)
Co2 0.0319(6) 0.0265(6) 0.0297(6) 0.0012(6) 0.0017(6) 0.0024(5)
Co3 0.0302(7) 0.0306(6) 0.0252(6) 0.0006(5) 0.0009(5) -0.0008(5)
Cl1 0.0321(12) 0.0413(13) 0.0350(12) 0.0063(11) 0.0053(10) -0.0021(11)
P1 0.0331(15) 0.0375(14) 0.0393(14) 0.0035(12) -0.0063(11) 0.0013(11)
P2 0.0371(14) 0.0253(11) 0.0379(14) 0.0018(12) 0.0036(11) 0.0006(10)
P3 0.0419(15) 0.0352(14) 0.0273(12) -0.0018(11) -0.0024(11) -0.0005(11)
O12 0.051(5) 0.037(4) 0.056(4) 0.005(4) 0.000(3) -0.008(4)
O14 0.039(4) 0.075(5) 0.039(4) 0.005(4) 0.010(3) 0.007(4)
O16 0.091(7) 0.054(5) 0.044(5) -0.012(4) -0.019(4) 0.022(4)
O22 0.099(7) 0.060(5) 0.048(5) 0.002(4) 0.032(5) 0.005(5)
O24 0.065(6) 0.053(5) 0.069(5) -0.007(4) -0.033(4) 0.011(4)
O26 0.037(4) 0.043(4) 0.062(5) 0.012(4) -0.002(3) 0.004(3)
O32 0.047(4) 0.045(4) 0.036(4) 0.007(3) 0.004(3) -0.008(3)
O34 0.065(5) 0.033(4) 0.046(4) 0.004(4) 0.002(4) 0.008(4)
O36 0.023(4) 0.079(5) 0.055(4) -0.012(4) -0.007(3) -0.002(3)
C11 0.028(5) 0.054(7) 0.028(5) -0.003(5) -0.007(4) 0.009(5)
C13 0.026(5) 0.047(6) 0.045(6) -0.006(5) -0.017(5) 0.007(4)
C15 0.051(7) 0.041(6) 0.030(5) 0.010(5) -0.010(5) 0.014(5)
C21 0.051(7) 0.029(5) 0.039(6) -0.004(4) 0.011(5) 0.001(4)
C23 0.045(7) 0.027(5) 0.053(7) -0.001(5) 0.003(5) 0.007(5)
C25 0.032(5) 0.027(4) 0.040(5) 0.005(4) 0.010(5) 0.004(4)
C31 0.024(5) 0.032(5) 0.033(5) -0.006(4) 0.003(4) -0.003(4)
C33 0.046(6) 0.042(6) 0.020(5) -0.012(4) 0.007(4) -0.012(5)
C35 0.030(5) 0.044(6) 0.030(5) 0.001(4) -0.001(4) -0.014(4)
C101 0.033(6) 0.052(7) 0.057(7) 0.004(5) -0.002(5) -0.001(5)
C102 0.034(6) 0.062(7) 0.056(7) -0.001(6) 0.001(5) -0.014(5)
C103 0.053(8) 0.055(7) 0.096(9) 0.016(7) -0.006(7) -0.004(6)
C104 0.065(9) 0.065(9) 0.128(12) 0.032(9) -0.016(9) -0.014(7)
C105 0.043(7) 0.055(7) 0.045(6) 0.002(5) -0.012(5) 0.002(5)
C106 0.044(7) 0.062(7) 0.042(6) 0.007(5) -0.004(5) -0.010(6)
C107 0.046(7) 0.073(8) 0.035(6) 0.011(5) -0.009(5) -0.007(6)
C108 0.074(9) 0.116(11) 0.057(8) 0.022(8) -0.004(7) -0.028(8)
C109 0.044(7) 0.060(7) 0.064(7) 0.001(6) -0.004(5) 0.026(6)
C110 0.031(5) 0.057(6) 0.067(8) -0.002(6) -0.002(5) 0.014(5)
C111 0.050(7) 0.042(6) 0.086(9) -0.012(7) 0.007(7) -0.011(5)
C112 0.104(12) 0.063(9) 0.104(11) -0.035(8) 0.035(9) 0.011(8)
C201 0.043(6) 0.031(6) 0.056(6) 0.005(5) 0.004(5) -0.002(5)
C202 0.050(6) 0.036(6) 0.046(6) 0.012(5) 0.015(5) 0.002(5)
C203 0.079(9) 0.042(6) 0.040(6) 0.002(5) 0.016(6) -0.001(6)
C204 0.121(13) 0.098(11) 0.052(8) 0.000(8) 0.028(8) -0.008(9)
C205 0.041(6) 0.030(5) 0.063(7) -0.002(5) 0.009(5) 0.001(4)
C206 0.047(6) 0.031(5) 0.084(8) 0.006(6) 0.009(6) 0.013(4)
C207 0.053(6) 0.040(6) 0.063(7) -0.002(6) 0.005(6) 0.015(5)
C208 0.099(11) 0.081(9) 0.065(8) -0.008(7) 0.016(8) 0.040(8)
C209 0.077(8) 0.024(5) 0.043(6) 0.000(5) -0.001(5) -0.002(5)
C210 0.081(9) 0.053(7) 0.038(6) 0.010(5) -0.010(6) -0.011(6)
C211 0.104(12) 0.091(11) 0.057(8) 0.000(7) -0.026(8) -0.012(8)
C212 0.170(19) 0.112(14) 0.129(15) 0.001(11) -0.093(14) -0.003(12)
C301 0.107(12) 0.062(8) 0.046(7) -0.007(6) -0.027(7) 0.022(8)
C302 0.059(7) 0.055(7) 0.031(5) 0.011(5) -0.006(5) 0.006(6)
C303 0.141(14) 0.064(9) 0.046(7) -0.009(6) -0.005(8) 0.024(9)
C304 0.096(10) 0.054(8) 0.063(8) 0.009(6) -0.024(7) 0.015(7)
C305 0.066(9) 0.133(12) 0.041(7) -0.028(7) -0.008(6) 0.028(8)
C306 0.046(7) 0.070(8) 0.048(6) -0.010(6) 0.006(5) 0.008(6)
C307 0.062(9) 0.121(12) 0.055(7) -0.007(8) 0.004(6) 0.020(8)
C308 0.060(9) 0.112(12) 0.084(10) 0.024(9) 0.000(7) 0.028(8)
C309 0.109(11) 0.089(10) 0.043(7) -0.028(7) -0.006(7) -0.028(9)
C310 0.047(7) 0.070(8) 0.062(7) -0.022(6) 0.004(6) -0.025(6)
C311 0.091(11) 0.068(9) 0.106(11) 0.012(8) 0.011(9) -0.036(8)
C312 0.103(13) 0.139(15) 0.089(12) -0.042(11) 0.010(9) -0.025(11)
Ge2 0.0245(5) 0.0358(5) 0.0339(5) 0.0057(5) -0.0004(4) -0.0011(4)
Co4 0.0285(7) 0.0435(7) 0.0334(6) 0.0063(6) -0.0007(6) 0.0024(6)
Co5 0.0270(7) 0.0372(7) 0.0331(7) 0.0004(6) 0.0017(5) -0.0032(5)
Co6 0.0348(7) 0.0380(7) 0.0526(8) 0.0119(7) -0.0056(7) -0.0068(5)
Cl2 0.0367(14) 0.0628(17) 0.0420(14) 0.0052(13) 0.0097(11) 0.0057(13)
P4 0.0373(16) 0.0715(19) 0.0370(14) 0.0164(14) -0.0018(12) 0.0057(15)
P5 0.0287(14) 0.0456(15) 0.0322(13) -0.0001(12) 0.0006(10) -0.0085(12)
P6 0.068(2) 0.0387(15) 0.092(2) 0.0178(18) -0.017(2) -0.0130(14)
O42 0.053(5) 0.061(5) 0.073(5) 0.021(4) -0.026(4) -0.021(4)
O44 0.064(5) 0.050(5) 0.071(5) 0.007(4) 0.020(4) 0.012(4)
O46 0.030(4) 0.084(6) 0.037(4) 0.003(4) 0.005(3) 0.012(4)
O52 0.051(5) 0.037(4) 0.077(5) 0.006(4) -0.004(4) -0.003(3)
O54 0.041(5) 0.096(7) 0.038(4) 0.007(4) 0.004(3) -0.002(4)
O56 0.035(4) 0.046(4) 0.067(5) -0.015(4) -0.001(3) 0.008(3)
O62 0.079(6) 0.071(6) 0.073(6) 0.035(5) -0.025(5) -0.010(4)
O64 0.036(5) 0.107(7) 0.072(5) 0.017(5) 0.002(4) -0.020(4)
O66 0.058(5) 0.057(5) 0.050(5) -0.010(4) 0.006(4) 0.005(4)
C41 0.042(6) 0.053(7) 0.034(5) 0.011(5) -0.009(5) 0.007(5)
C43 0.038(6) 0.042(6) 0.041(6) 0.012(5) 0.004(5) 0.004(5)
C45 0.044(6) 0.041(6) 0.035(5) 0.003(5) -0.003(5) -0.006(5)
C51 0.043(6) 0.031(5) 0.039(6) -0.003(5) 0.007(5) -0.010(4)
C53 0.029(6) 0.054(7) 0.035(6) 0.008(5) -0.002(4) 0.000(5)
C55 0.030(6) 0.046(6) 0.031(5) 0.005(5) -0.002(4) -0.002(4)
C61 0.054(8) 0.039(6) 0.067(8) 0.024(6) -0.004(6) -0.002(5)
C63 0.045(7) 0.049(6) 0.049(6) 0.010(5) -0.008(5) -0.005(5)
C65 0.040(7) 0.036(6) 0.064(8) 0.010(6) -0.005(6) -0.001(5)
C401 0.043(7) 0.088(9) 0.056(7) 0.016(7) -0.005(6) 0.016(6)
C402 0.037(7) 0.095(10) 0.062(7) 0.026(7) -0.015(6) 0.010(6)
C403 0.047(8) 0.111(12) 0.079(9) 0.049(9) 0.003(6) 0.023(7)
C404 0.064(10) 0.094(11) 0.126(13) 0.004(10) 0.016(9) 0.004(8)
C405 0.044(7) 0.110(11) 0.054(7) 0.032(7) 0.000(6) -0.006(7)
C406 0.073(9) 0.084(10) 0.071(8) 0.030(8) 0.030(7) -0.001(7)
C407 0.123(14) 0.117(13) 0.065(9) 0.008(9) 0.029(9) -0.050(11)
C408 0.26(3) 0.123(16) 0.147(18) -0.019(14) 0.112(18) -0.072(17)
C409 0.043(7) 0.104(10) 0.026(5) 0.011(6) -0.011(5) -0.005(6)
C410 0.067(9) 0.082(9) 0.048(7) -0.011(7) -0.003(6) -0.010(7)
C411 0.081(11) 0.126(13) 0.050(8) -0.009(8) 0.003(7) 0.011(9)
C412 0.121(14) 0.103(12) 0.079(10) -0.021(9) 0.016(9) -0.006(10)
C501 0.031(6) 0.059(6) 0.036(5) 0.003(5) -0.001(4) -0.014(5)
C502 0.033(6) 0.046(6) 0.034(5) -0.002(5) -0.003(4) -0.006(5)
C503 0.068(8) 0.060(7) 0.037(6) 0.004(5) 0.013(5) -0.022(6)
C504 0.141(13) 0.069(9) 0.041(7) -0.001(6) 0.016(8) -0.028(8)
C505 0.046(7) 0.057(7) 0.039(6) -0.007(5) -0.002(5) -0.020(6)
C506 0.064(8) 0.071(8) 0.039(6) -0.012(6) 0.007(5) -0.007(6)
C507 0.073(9) 0.089(10) 0.046(7) -0.028(7) 0.019(6) -0.035(8)
C508 0.111(13) 0.123(14) 0.082(10) -0.055(10) 0.010(9) -0.011(10)
C509 0.017(5) 0.069(7) 0.047(6) -0.015(5) 0.001(4) -0.012(5)
C510 0.035(6) 0.063(7) 0.043(6) -0.003(5) -0.011(5) 0.009(5)
C511 0.086(11) 0.109(12) 0.132(14) 0.047(11) 0.036(10) 0.044(9)
C512 0.149(15) 0.076(10) 0.093(11) 0.021(9) 0.038(10) 0.048(10)
C601 0.076(11) 0.041(8) 0.077(12) -0.004(10) -0.009(10) 0.010(8)
C602 0.068(10) 0.060(10) 0.071(11) 0.005(10) -0.013(10) 0.017(8)
C603 0.106(15) 0.105(15) 0.125(19) -0.014(17) -0.007(15) 0.044(13)
C604 0.07(2) 0.11(2) 0.14(2) 0.034(19) -0.012(17) 0.013(17)
C605 0.094(15) 0.045(11) 0.090(16) -0.007(14) -0.005(14) 0.006(11)
C606 0.086(13) 0.067(12) 0.101(16) 0.004(15) -0.012(15) 0.038(11)
C607 0.104(13) 0.105(13) 0.123(15) -0.004(12) -0.005(11) 0.030(10)
C608 0.14(3) 0.10(2) 0.128(18) 0.000(15) -0.014(15) -0.02(2)
C609 0.197(14) 0.051(9) 0.131(13) 0.035(10) 0.015(11) 0.003(10)
C610 0.200(14) 0.052(9) 0.132(13) 0.037(10) 0.014(11) 0.004(10)
C611 0.202(14) 0.049(10) 0.135(13) 0.039(11) 0.015(11) 0.003(11)
C612 0.216(16) 0.094(13) 0.153(15) 0.029(13) 0.014(13) -0.006(13)
C613 0.196(14) 0.049(10) 0.133(13) 0.036(10) 0.015(11) 0.001(10)
C614 0.197(14) 0.054(9) 0.133(13) 0.033(11) 0.013(11) 0.003(10)
C615 0.198(14) 0.054(10) 0.136(13) 0.032(11) 0.015(11) 0.003(10)
C616 0.201(16) 0.034(12) 0.125(15) 0.049(12) 0.016(13) 0.005(13)
C617 0.057(14) 0.031(10) 0.095(17) -0.016(11) -0.018(11) 0.007(10)
C618 0.077(10) 0.081(10) 0.115(12) -0.040(9) -0.020(10) 0.001(7)
C619 0.063(13) 0.078(14) 0.088(14) -0.021(11) 0.000(11) 0.000(11)
C620 0.12(2) 0.11(2) 0.10(2) -0.015(16) -0.015(17) -0.011(19)
C621 0.076(16) 0.041(11) 0.106(18) 0.004(12) -0.021(12) 0.002(12)
C622 0.057(12) 0.061(12) 0.084(13) -0.028(10) 0.005(11) -0.014(10)
C623 0.12(2) 0.11(2) 0.096(19) -0.021(16) -0.018(16) -0.030(17)

loop_
_atom_type_symbol
_atom_type_description
_atom_type_scat_dispersion_real
_atom_type_scat_dispersion_imag
_atom_type_scat_source
C C 0.0033 0.0016 'International Tables Vol C Tables 4.2.6.8 and 6.1.1.4'
H H 0.0000 0.0000 'International Tables Vol C Tables 4.2.6.8 and 6.1.1.4'
Cl Cl 0.1484 0.1585 'International Tables Vol C Tables 4.2.6.8 and 6.1.1.4'
Co Co 0.3494 0.9721 'International Tables Vol C Tables 4.2.6.8 and 6.1.1.4'
Ge Ge 0.1547 1.8001 'International Tables Vol C Tables 4.2.6.8 and 6.1.1.4'
O O 0.0106 0.0060 'International Tables Vol C Tables 4.2.6.8 and 6.1.1.4'
P P 0.1023 0.0942 'International Tables Vol C Tables 4.2.6.8 and 6.1.1.4'

loop_
_geom_angle_atom_site_label_1
_geom_angle_atom_site_label_2
_geom_angle_atom_site_label_3
_geom_angle
_geom_angle_site_symmetry_1
_geom_angle_site_symmetry_3
_geom_angle_publ_flag
Co2 Ge1 Co1 113.87(5) . . ?
Co2 Ge1 Co3 113.01(5) . . ?
Co3 Ge1 Co1 114.46(5) . . ?
Cl1 Ge1 Co1 104.74(7) . . ?
Cl1 Ge1 Co2 104.82(7) . . ?
Cl1 Ge1 Co3 104.60(7) . . ?
P1 Co1 Ge1 174.48(9) . . ?
C11 Co1 Ge1 89.9(3) . . ?
C11 Co1 P1 94.2(3) . . ?
C11 Co1 C15 116.4(4) . . ?
C13 Co1 Ge1 85.0(3) . . ?
C13 Co1 P1 89.7(3) . . ?
C13 Co1 C11 120.1(4) . . ?
C13 Co1 C15 123.1(4) . . ?
C15 Co1 Ge1 88.4(3) . . ?
C15 Co1 P1 93.0(3) . . ?
P2 Co2 Ge1 173.80(8) . . ?
C21 Co2 Ge1 90.1(3) . . ?
C21 Co2 P2 93.5(3) . . ?
C21 Co2 C23 115.1(5) . . ?
C23 Co2 Ge1 90.2(3) . . ?
C23 Co2 P2 92.9(3) . . ?
C25 Co2 Ge1 84.4(3) . . ?
C25 Co2 P2 89.5(3) . . ?
C25 Co2 C21 121.7(5) . . ?
C25 Co2 C23 122.8(5) . . ?
P3 Co3 Ge1 175.72(9) . . ?
C31 Co3 Ge1 85.8(3) . . ?
C31 Co3 P3 89.9(3) . . ?
C33 Co3 Ge1 89.4(3) . . ?
C33 Co3 P3 92.8(3) . . ?
C33 Co3 C31 121.5(4) . . ?
C33 Co3 C35 116.8(4) . . ?
C35 Co3 Ge1 88.6(3) . . ?
C35 Co3 P3 93.7(3) . . ?
C35 Co3 C31 121.3(4) . . ?
C101 P1 Co1 114.1(3) . . ?
C105 P1 Co1 117.3(3) . . ?
C105 P1 C101 103.0(5) . . ?
C109 P1 Co1 115.4(4) . . ?
C109 P1 C101 103.6(5) . . ?
C109 P1 C105 101.5(5) . . ?
C201 P2 Co2 113.4(3) . . ?
C201 P2 C205 105.5(5) . . ?
C201 P2 C209 103.9(5) . . ?
C205 P2 Co2 115.8(3) . . ?
C205 P2 C209 102.1(5) . . ?
C209 P2 Co2 114.8(3) . . ?
C301 P3 Co3 116.4(4) . . ?
C301 P3 C305 102.1(6) . . ?
C305 P3 Co3 113.4(4) . . ?
C309 P3 Co3 118.0(4) . . ?
C309 P3 C301 104.0(6) . . ?
C309 P3 C305 100.6(6) . . ?
O12 C11 Co1 177.6(8) . . ?
O14 C13 Co1 176.0(8) . . ?
O16 C15 Co1 176.1(9) . . ?
O22 C21 Co2 177.2(9) . . ?
O24 C23 Co2 175.7(9) . . ?
O26 C25 Co2 177.0(8) . . ?
O32 C31 Co3 176.6(8) . . ?
O34 C33 Co3 177.4(8) . . ?
O36 C35 Co3 177.3(8) . . ?
C102 C101 P1 113.5(7) . . ?
C103 C102 C101 113.5(9) . . ?
C102 C103 C104 113.7(10) . . ?
C106 C105 P1 115.3(7) . . ?
C107 C106 C105 114.3(8) . . ?
C108 C107 C106 114.3(9) . . ?
C110 C109 P1 116.5(7) . . ?
C111 C110 C109 113.5(9) . . ?
C112 C111 C110 113.2(10) . . ?
C202 C201 P2 113.9(7) . . ?
C201 C202 C203 112.9(8) . . ?
C204 C203 C202 112.9(10) . . ?
C206 C205 P2 116.0(6) . . ?
C207 C206 C205 115.3(8) . . ?
C208 C207 C206 112.8(10) . . ?
C210 C209 P2 115.6(7) . . ?
C209 C210 C211 109.1(10) . . ?
C212 C211 C210 111.0(13) . . ?
C302 C301 P3 119.0(8) . . ?
C303 C302 C301 120.1(10) . . ?
C302 C303 C304 121.5(11) . . ?
C306 C305 P3 117.4(9) . . ?
C305 C306 C307 119.1(10) . . ?
C308 C307 C306 116.8(11) . . ?
C310 C309 P3 117.2(9) . . ?
C309 C310 C311 111.9(10) . . ?
C312 C311 C310 118.7(13) . . ?
Co4 Ge2 Co5 114.52(5) . . ?
Co6 Ge2 Co4 112.89(6) . . ?
Co6 Ge2 Co5 112.76(5) . . ?
Cl2 Ge2 Co4 105.01(8) . . ?
Cl2 Ge2 Co5 104.98(8) . . ?
Cl2 Ge2 Co6 105.60(8) . . ?
P4 Co4 Ge2 172.57(10) . . ?
C41 Co4 Ge2 89.2(3) . . ?
C41 Co4 P4 91.7(3) . . ?
C43 Co4 Ge2 91.0(3) . . ?
C43 Co4 P4 95.3(3) . . ?
C43 Co4 C41 114.7(5) . . ?
C45 Co4 Ge2 85.2(3) . . ?
C45 Co4 P4 88.4(3) . . ?
C45 Co4 C41 126.3(4) . . ?
C45 Co4 C43 118.7(4) . . ?
P5 Co5 Ge2 173.17(9) . . ?
C51 Co5 Ge2 89.0(3) . . ?
C51 Co5 P5 93.8(3) . . ?
C51 Co5 C53 114.6(4) . . ?
C51 Co5 C55 121.5(4) . . ?
C53 Co5 Ge2 89.4(3) . . ?
C53 Co5 P5 95.0(3) . . ?
C53 Co5 C55 123.4(4) . . ?
C55 Co5 Ge2 84.7(3) . . ?
C55 Co5 P5 88.6(3) . . ?
P6 Co6 Ge2 172.64(12) . . ?
C61 Co6 Ge2 90.6(3) . . ?
C61 Co6 P6 92.5(3) . . ?
C61 Co6 C63 114.4(5) . . ?
C61 Co6 C65 123.6(5) . . ?
C63 Co6 Ge2 90.2(3) . . ?
C63 Co6 P6 94.6(3) . . ?
C65 Co6 Ge2 84.1(3) . . ?
C65 Co6 P6 88.6(3) . . ?
C65 Co6 C63 121.8(5) . . ?
C401 P4 Co4 116.4(4) . . ?
C401 P4 C405 104.0(5) . . ?
C401 P4 C409 102.7(5) . . ?
C405 P4 Co4 114.5(4) . . ?
C405 P4 C409 102.3(6) . . ?
C409 P4 Co4 115.2(4) . . ?
C501 P5 Co5 114.7(3) . . ?
C501 P5 C505 102.7(4) . . ?
C501 P5 C509 102.4(5) . . ?
C505 P5 Co5 117.0(3) . . ?
C509 P5 Co5 115.8(3) . . ?
C509 P5 C505 102.1(5) . . ?
C601 P6 Co6 114.0(8) . . ?
C601 P6 C617 97.6(11) . . ?
C605 P6 Co6 114.5(11) . . ?
C605 P6 C609 114.5(17) . . ?
C605 P6 C621 112.5(14) . . ?
C609 P6 Co6 109.2(8) . . ?
C613 P6 Co6 122.5(12) . . ?
C613 P6 C601 105.4(15) . . ?
C613 P6 C617 96.7(12) . . ?
C617 P6 Co6 116.7(7) . . ?
C621 P6 Co6 110.6(8) . . ?
C621 P6 C609 93.7(15) . . ?
O42 C41 Co4 176.5(9) . . ?
O44 C43 Co4 177.7(10) . . ?
O46 C45 Co4 176.1(9) . . ?
O52 C51 Co5 175.6(8) . . ?
O54 C53 Co5 176.3(9) . . ?
O56 C55 Co5 176.7(8) . . ?
O62 C61 Co6 178.2(11) . . ?
O64 C63 Co6 178.3(9) . . ?
O66 C65 Co6 175.3(10) . . ?
C402 C401 P4 116.4(8) . . ?
C401 C402 C403 114.2(10) . . ?
C404 C403 C402 114.8(11) . . ?
C406 C405 P4 114.4(8) . . ?
C407 C406 C405 115.1(11) . . ?
C406 C407 C408 110.8(12) . . ?
C410 C409 P4 114.3(7) . . ?
C411 C410 C409 114.4(10) . . ?
C410 C411 C412 113.1(12) . . ?
C502 C501 P5 115.1(6) . . ?
C503 C502 C501 112.1(8) . . ?
C504 C503 C502 113.6(9) . . ?
C506 C505 P5 114.6(7) . . ?
C507 C506 C505 114.3(10) . . ?
C508 C507 C506 113.4(11) . . ?
C510 C509 P5 114.4(6) . . ?
C511 C510 C509 112.8(9) . . ?
C510 C511 C512 112.2(11) . . ?
C602 C601 P6 115.1(18) . . ?
C603 C602 C601 117(3) . . ?
C602 C603 C604 118(4) . . ?
C606 C605 P6 116(2) . . ?
C605 C606 C607 132(4) . . ?
C608 C607 C606 106(3) . . ?
C610 C609 P6 112.6(16) . . ?
C611 C610 C609 112.1 . . ?
C610 C611 C612 102.8(16) . . ?
C614 C613 P6 111(2) . . ?
C615 C614 C613 112.1 . . ?
C616 C615 C614 106.2(17) . . ?
C618 C617 P6 112.6(13) . . ?
C619 C618 C617 112.1(15) . . ?
C622 C618 C621 123.1(18) . . ?
C618 C619 C620 115(4) . . ?
C618 C621 P6 118.5(17) . . ?
C618 C622 C623 114(3) . . ?

loop_
_geom_bond_atom_site_label_1
_geom_bond_atom_site_label_2
_geom_bond_distance
_geom_bond_site_symmetry_2
_geom_bond_publ_flag
Ge1 Co1 2.4503(14) . ?
Ge1 Co2 2.4430(13) . ?
Ge1 Co3 2.4455(14) . ?
Ge1 Cl1 2.289(2) . ?
Co1 P1 2.222(3) . ?
Co1 C11 1.785(11) . ?
Co1 C13 1.778(11) . ?
Co1 C15 1.789(11) . ?
Co2 P2 2.217(2) . ?
Co2 C21 1.764(10) . ?
Co2 C23 1.778(11) . ?
Co2 C25 1.763(9) . ?
Co3 P3 2.214(3) . ?
Co3 C31 1.784(9) . ?
Co3 C33 1.772(11) . ?
Co3 C35 1.775(9) . ?
P1 C101 1.828(10) . ?
P1 C105 1.824(10) . ?
P1 C109 1.814(10) . ?
P2 C201 1.812(10) . ?
P2 C205 1.818(9) . ?
P2 C209 1.834(10) . ?
P3 C301 1.806(11) . ?
P3 C305 1.846(12) . ?
P3 C309 1.801(12) . ?
O12 C11 1.147(11) . ?
O14 C13 1.138(11) . ?
O16 C15 1.130(11) . ?
O22 C21 1.151(11) . ?
O24 C23 1.140(11) . ?
O26 C25 1.147(9) . ?
O32 C31 1.129(10) . ?
O34 C33 1.141(11) . ?
O36 C35 1.147(10) . ?
C101 C102 1.537(13) . ?
C102 C103 1.497(14) . ?
C103 C104 1.510(14) . ?
C105 C106 1.539(13) . ?
C106 C107 1.509(13) . ?
C107 C108 1.487(15) . ?
C109 C110 1.532(15) . ?
C110 C111 1.500(13) . ?
C111 C112 1.492(17) . ?
C201 C202 1.521(13) . ?
C202 C203 1.524(13) . ?
C203 C204 1.510(15) . ?
C205 C206 1.537(11) . ?
C206 C207 1.518(12) . ?
C207 C208 1.478(15) . ?
C209 C210 1.509(14) . ?
C210 C211 1.524(15) . ?
C211 C212 1.447(19) . ?
C301 C302 1.493(15) . ?
C302 C303 1.436(14) . ?
C303 C304 1.462(14) . ?
C305 C306 1.463(15) . ?
C306 C307 1.498(14) . ?
C307 C308 1.458(16) . ?
C309 C310 1.529(16) . ?
C310 C311 1.546(15) . ?
C311 C312 1.389(17) . ?
Ge2 Co4 2.4435(15) . ?
Ge2 Co5 2.4459(15) . ?
Ge2 Co6 2.4380(15) . ?
Ge2 Cl2 2.275(3) . ?
Co4 P4 2.217(3) . ?
Co4 C41 1.781(11) . ?
Co4 C43 1.779(11) . ?
Co4 C45 1.759(11) . ?
Co5 P5 2.220(3) . ?
Co5 C51 1.750(10) . ?
Co5 C53 1.770(10) . ?
Co5 C55 1.775(10) . ?
Co6 P6 2.216(3) . ?
Co6 C61 1.755(12) . ?
Co6 C63 1.775(12) . ?
Co6 C65 1.773(12) . ?
P4 C401 1.803(10) . ?
P4 C405 1.809(11) . ?
P4 C409 1.844(11) . ?
P5 C501 1.812(9) . ?
P5 C505 1.821(9) . ?
P5 C509 1.812(10) . ?
P6 C601 1.88(3) . ?
P6 C605 1.70(3) . ?
P6 C609 1.90(3) . ?
P6 C613 1.79(3) . ?
P6 C617 1.89(2) . ?
P6 C621 1.82(3) . ?
O42 C41 1.139(11) . ?
O44 C43 1.125(11) . ?
O46 C45 1.159(11) . ?
O52 C51 1.169(10) . ?
O54 C53 1.163(10) . ?
O56 C55 1.141(10) . ?
O62 C61 1.172(13) . ?
O64 C63 1.150(11) . ?
O66 C65 1.132(12) . ?
C401 C402 1.508(14) . ?
C402 C403 1.525(14) . ?
C403 C404 1.509(17) . ?
C405 C406 1.532(16) . ?
C406 C407 1.503(15) . ?
C407 C408 1.51(2) . ?
C409 C410 1.503(14) . ?
C410 C411 1.465(16) . ?
C411 C412 1.543(17) . ?
C501 C502 1.525(12) . ?
C502 C503 1.519(12) . ?
C503 C504 1.513(14) . ?
C505 C506 1.531(14) . ?
C506 C507 1.517(14) . ?
C507 C508 1.509(17) . ?
C509 C510 1.543(13) . ?
C510 C511 1.499(15) . ?
C511 C512 1.533(17) . ?
C601 C602 1.562(19) . ?
C602 C603 1.43(5) . ?
C603 C604 1.52(6) . ?
C605 C606 1.45(4) . ?
C606 C607 1.55(5) . ?
C607 C608 1.54(2) . ?
C609 C610 1.5311 . ?
C610 C611 1.5307 . ?
C611 C612 1.53(2) . ?
C613 C614 1.5318 . ?
C614 C615 1.5310 . ?
C615 C616 1.52(2) . ?
C617 C618 1.516(19) . ?
C618 C619 1.50(2) . ?
C618 C621 1.49(2) . ?
C618 C622 1.444(19) . ?
C619 C620 1.51(3) . ?
C622 C623 1.56(2) . ?
